data_7237682
loop_
_publ_author_name
'Zhao, Xue'
'Yao, Chen'
'Chen, Hao'
'Fu, Yunfan'
'Xiang, Changjun'
'He, Suhang'
'Zhou, Xiaohai'
'Zhang, Haibo'

_publ_section_title
;
 In situ nano Au triggered by a metal boron organic polymer: efficient
 electrochemical N2 fixation to NH3 under ambient conditions
;
_journal_issue 36
_journal_name_full 'Journal of Materials Chemistry A'
_journal_page_first 20945
_journal_paper_doi 10.1039/C9TA06573C
_journal_volume 7
_journal_year 2019
_chemical_formula_moiety '2(C36 H24 N6 Ni), 3(C3 H7 N O), H2 O, 2(B12 H12)'
_chemical_formula_sum 'C81 H95 B24 N15 Ni2 O4'
_chemical_formula_weight 1719.57
_space_group_crystal_system triclinic
_space_group_IT_number 2
_space_group_name_Hall '-P 1'
_space_group_name_H-M_alt 'P -1'
_atom_sites_solution_hydrogens mixed
_audit_creation_date 2018-11-18
_audit_creation_method
;
Olex2 1.2
(compiled 2018.05.29 svn.r3508 for OlexSys, GUI svn.r5506)
;
_audit_update_record
;
2019-02-26 deposited with the CCDC.	2019-08-18 downloaded from the CCDC.
;
_cell_angle_alpha 61.953(3)
_cell_angle_beta 87.914(2)
_cell_angle_gamma 84.292(2)
_cell_formula_units_Z 2
_cell_length_a 13.8650(4)
_cell_length_b 18.8050(5)
_cell_length_c 19.2331(5)
_cell_measurement_reflns_used 13042
_cell_measurement_temperature 150.00(10)
_cell_measurement_theta_max 73.1660
_cell_measurement_theta_min 3.9930
_cell_volume 4403.5(2)
_computing_cell_refinement 'CrysAlisPro 1.171.39.46 (Rigaku OD, 2018)'
_computing_data_collection 'CrysAlisPro 1.171.39.46 (Rigaku OD, 2018)'
_computing_data_reduction 'CrysAlisPro 1.171.39.46 (Rigaku OD, 2018)'
_computing_molecular_graphics 'Olex2 (Dolomanov et al., 2009)'
_computing_publication_material 'Olex2 (Dolomanov et al., 2009)'
_computing_structure_refinement 'ShelXL (Sheldrick, 2015)'
_diffrn_ambient_environment N~2~
_diffrn_ambient_temperature 150.00(10)
_diffrn_detector 'CCD plate'
_diffrn_detector_area_resol_mean 5.2913
_diffrn_detector_type AtlasS2
_diffrn_measured_fraction_theta_full 0.992
_diffrn_measured_fraction_theta_max 0.992
_diffrn_measurement_details
;
List of Runs (angles in degrees, time in seconds):

  # Type    Start    End  Width  t~exp~   \w     \q     \k     \f   Frames
#--------------------------------------------------------------------------
  1  \w   -113.00 -14.00   1.00    1.50    --  -41.14 -57.00  60.00   99
  2  \w    -68.00  30.00   1.00    1.50    --  -41.14  57.00-150.00   98
  3  \w    -91.00  -2.00   1.00    1.50    --  -41.14 125.00 -90.00   89
  4  \w     99.00 174.00   1.00    3.00    --  106.22  30.00 -90.00   75
  5  \w     34.00 117.00   1.00    3.00    --  106.22-125.00 150.00   83
  6  \w    149.00 177.00   1.00    3.00    --  106.22  61.00  60.00   28
  7  \w     81.00 133.00   1.00    3.00    --  106.22  61.00  60.00   52
  8  \w     50.00 116.00   1.00    3.00    --  106.22-125.00 -60.00   66
  9  \w     94.00 177.00   1.00    3.00    --  106.22 125.00 -60.00   83
 10  \w     77.00 169.00   1.00    3.00    --  106.22  77.00 120.00   92
 11  \w     83.00 178.00   1.00    3.00    --  106.22  77.00   0.00   95
 12  \w     30.00 135.00   1.00    3.00    --  106.22 -77.00 -60.00  105
;
_diffrn_measurement_device 'four-circle diffractometer'
_diffrn_measurement_device_type 'SuperNova, Dual, Cu at home/near, AtlasS2'
_diffrn_measurement_method '\w scans'
_diffrn_orient_matrix_type 'CrysAlisPro convention (1999,Acta A55,543-557)'
_diffrn_orient_matrix_UB_11 0.0391813000
_diffrn_orient_matrix_UB_12 0.0802037000
_diffrn_orient_matrix_UB_13 -0.0594524000
_diffrn_orient_matrix_UB_21 -0.0856058000
_diffrn_orient_matrix_UB_22 0.0475269000
_diffrn_orient_matrix_UB_23 0.0178506000
_diffrn_orient_matrix_UB_31 0.0600604000
_diffrn_orient_matrix_UB_32 -0.0007633000
_diffrn_orient_matrix_UB_33 0.0662184000
_diffrn_radiation_monochromator mirror
_diffrn_radiation_probe x-ray
_diffrn_radiation_type CuK\a
_diffrn_radiation_wavelength 1.54184
_diffrn_reflns_av_R_equivalents 0.0419
_diffrn_reflns_av_unetI/netI 0.0551
_diffrn_reflns_Laue_measured_fraction_full 0.992
_diffrn_reflns_Laue_measured_fraction_max 0.992
_diffrn_reflns_limit_h_max 16
_diffrn_reflns_limit_h_min -15
_diffrn_reflns_limit_k_max 22
_diffrn_reflns_limit_k_min -22
_diffrn_reflns_limit_l_max 22
_diffrn_reflns_limit_l_min -22
_diffrn_reflns_number 24908
_diffrn_reflns_point_group_measured_fraction_full 0.992
_diffrn_reflns_point_group_measured_fraction_max 0.992
_diffrn_reflns_theta_full 65.998
_diffrn_reflns_theta_max 65.998
_diffrn_reflns_theta_min 3.978
_diffrn_source 'micro-focus sealed X-ray tube'
_diffrn_source_type 'SuperNova (Cu) X-ray Source'
_exptl_absorpt_coefficient_mu 0.984
_exptl_absorpt_correction_T_max 1.00000
_exptl_absorpt_correction_T_min 0.40221
_exptl_absorpt_correction_type multi-scan
_exptl_absorpt_process_details
;
CrysAlisPro 1.171.39.46 (Rigaku Oxford Diffraction, 2018)
Empirical absorption correction using spherical harmonics,
 implemented in SCALE3 ABSPACK scaling algorithm.
;
_exptl_crystal_density_diffrn 1.297
_exptl_crystal_description block
_exptl_crystal_F_000 1788
_exptl_crystal_size_max 0.18
_exptl_crystal_size_mid 0.16
_exptl_crystal_size_min 0.14
_refine_diff_density_max 0.724
_refine_diff_density_min -0.926
_refine_diff_density_rms 0.069
_refine_ls_extinction_method none
_refine_ls_goodness_of_fit_ref 1.033
_refine_ls_hydrogen_treatment constr
_refine_ls_matrix_type full
_refine_ls_number_parameters 1192
_refine_ls_number_reflns 15228
_refine_ls_number_restraints 118
_refine_ls_restrained_S_all 1.029
_refine_ls_R_factor_all 0.0638
_refine_ls_R_factor_gt 0.0549
_refine_ls_shift/su_max 0.001
_refine_ls_shift/su_mean 0.000
_refine_ls_structure_factor_coef Fsqd
_refine_ls_weighting_details 'w=1/[\s^2^(Fo^2^)+(0.0934P)^2^+1.4437P] where P=(Fo^2^+2Fc^2^)/3'
_refine_ls_weighting_scheme calc
_refine_ls_wR_factor_gt 0.1509
_refine_ls_wR_factor_ref 0.1613
_reflns_Friedel_coverage 0.000
_reflns_number_gt 12854
_reflns_number_total 15228
_reflns_threshold_expression 'I > 2\s(I)'
_cod_data_source_file c9ta06573c2.cif
_cod_data_source_block 2
_cod_database_code 7237682
_shelx_shelxl_version_number 2014/7
_shelx_space_group_comment
;
The symmetry employed for this shelxl refinement is uniquely defined
by the following loop, which should always be used as a source of
symmetry information in preference to the above space-group names.
They are only intended as comments.
;
_shelx_estimated_absorpt_t_max 0.875
_shelx_estimated_absorpt_t_min 0.843
_reflns_odcompleteness_completeness 99.08
_reflns_odcompleteness_iscentric 1
_reflns_odcompleteness_theta 66.49
_olex2_refinement_description
;
1. Fixed Uiso
 At 1.2 times of:
  All B(H) groups, All C(H) groups
 At 1.5 times of:
  All C(H,H,H) groups, All O(H,H) groups
2. Rigid bond restraints
 O4, N16, C82, C83, C84, O3, N15, C79, C80, C81
 with sigma for 1-2 distances of 0.01 and sigma for 1-3 distances of 0.01
3. Uiso/Uaniso restraints and constraints
O4 \\sim N16 \\sim C82 \\sim C83 \\sim C84 \\sim O3 \\sim N15 \\sim C79 \\sim
C80 \\sim C81: within 2A with sigma of 0.04 and sigma for terminal atoms of 0.08
4. Others
 Sof(O3)=Sof(N15)=Sof(C79)=Sof(H79)=Sof(C80)=Sof(H80A)=Sof(H80B)=Sof(H80C)=
 Sof(C81)=Sof(H81A)=Sof(H81B)=Sof(H81C)=1-FVAR(1)
 Sof(O4)=Sof(N16)=Sof(C82)=Sof(H82)=Sof(C83)=Sof(H83A)=Sof(H83B)=Sof(H83C)=
 Sof(C84)=Sof(H84A)=Sof(H84B)=Sof(H84C)=FVAR(1)
5.a Free rotating group:
 O1W(H1WA,H1WB)
5.b Aromatic/amide H refined with riding coordinates:
 C1(H1), C2(H2), C3(H3), C5(H5), C6(H6), C8(H8), C9(H9), C10(H10), C13(H13),
 C14(H14), C15(H15), C17(H17), C18(H18), C20(H20), C21(H21), C22(H22), C25(H25),
  C26(H26), C27(H27), C29(H29), C30(H30), C32(H32), C33(H33), C34(H34),
 C37(H37), C38(H38), C39(H39), C41(H41), C42(H42), C44(H44), C45(H45), C46(H46),
  C49(H49), C50(H50), C51(H51), C53(H53), C54(H54), C56(H56), C57(H57),
 C58(H58), C61(H61), C62(H62), C63(H63), C65(H65), C66(H66), C68(H68), C69(H69),
  C70(H70), C73(H73), C76(H76), C82(H82), C79(H79)
5.c Idealised Me refined as rotating group:
 C74(H74A,H74B,H74C), C75(H75A,H75B,H75C), C77(H77A,H77B,H77C), C78(H78A,H78B,
 H78C), C83(H83A,H83B,H83C), C84(H84A,H84B,H84C), C80(H80A,H80B,H80C), C81(H81A,
 H81B,H81C)
5.d Boron cage BH refined with riding coordinates:
 B1(H1A), B2(H2A), B3(H3A), B4(H4), B5(H5A), B6(H6A), B7(H7), B8(H8A), B9(H9A),
  B10(H10A), B11(H11), B12(H12), B13(H13A), B14(H14A), B15(H15A), B16(H16),
 B17(H17A), B18(H18A), B19(H19), B20(H20A), B21(H21A), B22(H22A), B23(H23),
 B24(H24)
;
_olex2_submission_special_instructions 'No special instructions were received'
_oxdiff_exptl_absorpt_empirical_details
;
Empirical correction (ABSPACK) includes:
- Absorption correction using spherical harmonics
- Frame scaling
;
_oxdiff_exptl_absorpt_empirical_full_max 2.590
_oxdiff_exptl_absorpt_empirical_full_min 0.508

loop_
_space_group_symop_operation_xyz
'x, y, z'
'-x, -y, -z'

loop_
_atom_site_label
_atom_site_type_symbol
_atom_site_fract_x
_atom_site_fract_y
_atom_site_fract_z
_atom_site_U_iso_or_equiv
_atom_site_adp_type
_atom_site_occupancy
_atom_site_site_symmetry_order
_atom_site_calc_flag
_atom_site_refinement_flags_posn
_atom_site_refinement_flags_adp
_atom_site_refinement_flags_occupancy
_atom_site_disorder_assembly
_atom_site_disorder_group
Ni1 Ni 0.21673(3) 0.76383(2) 0.63468(2) 0.02165(12) Uani 1 1 d . . . . .
N1 N 0.08691(15) 0.77039(13) 0.69153(12) 0.0253(4) Uani 1 1 d . . . . .
N2 N 0.13393(15) 0.85082(13) 0.53991(12) 0.0247(4) Uani 1 1 d . . . . .
N3 N 0.16991(14) 0.66736(13) 0.62326(12) 0.0226(4) Uani 1 1 d . . . . .
N4 N 0.28049(14) 0.66697(13) 0.73528(12) 0.0231(4) Uani 1 1 d . . . . .
N5 N 0.34706(15) 0.76429(13) 0.57602(12) 0.0262(4) Uani 1 1 d . . . . .
N6 N 0.28058(15) 0.85372(13) 0.64551(12) 0.0235(4) Uani 1 1 d . . . . .
C1 C 0.0652(2) 0.72983(18) 0.76735(16) 0.0337(6) Uani 1 1 d . . . . .
H1 H 0.1143 0.6974 0.8031 0.040 Uiso 1 1 calc R . . . .
C2 C -0.0286(2) 0.7340(2) 0.79552(18) 0.0400(7) Uani 1 1 d . . . . .
H2 H -0.0412 0.7051 0.8490 0.048 Uiso 1 1 calc R . . . .
C3 C -0.1013(2) 0.7810(2) 0.74362(18) 0.0403(7) Uani 1 1 d . . . . .
H3 H -0.1639 0.7844 0.7617 0.048 Uiso 1 1 calc R . . . .
C4 C -0.08163(19) 0.82407(18) 0.66318(17) 0.0319(6) Uani 1 1 d . . . . .
C5 C -0.15370(19) 0.8740(2) 0.60411(19) 0.0386(7) Uani 1 1 d . . . . .
H5 H -0.2177 0.8781 0.6190 0.046 Uiso 1 1 calc R . . . .
C6 C -0.1304(2) 0.91480(19) 0.52791(19) 0.0390(7) Uani 1 1 d . . . . .
H6 H -0.1787 0.9461 0.4909 0.047 Uiso 1 1 calc R . . . .
C7 C -0.0321(2) 0.91094(16) 0.50248(16) 0.0303(6) Uani 1 1 d . . . . .
C8 C -0.0011(2) 0.95613(17) 0.42451(16) 0.0343(6) Uani 1 1 d . . . . .
H8 H -0.0455 0.9905 0.3851 0.041 Uiso 1 1 calc R . . . .
C9 C 0.0938(2) 0.94928(17) 0.40729(16) 0.0356(6) Uani 1 1 d . . . . .
H9 H 0.1151 0.9808 0.3564 0.043 Uiso 1 1 calc R . . . .
C10 C 0.1603(2) 0.89479(17) 0.46588(15) 0.0301(6) Uani 1 1 d . . . . .
H10 H 0.2247 0.8894 0.4524 0.036 Uiso 1 1 calc R . . . .
C11 C 0.03904(18) 0.86038(16) 0.55888(15) 0.0255(5) Uani 1 1 d . . . . .
C12 C 0.01437(18) 0.81655(16) 0.64003(15) 0.0256(5) Uani 1 1 d . . . . .
C13 C 0.11355(18) 0.66878(17) 0.56805(15) 0.0277(5) Uani 1 1 d . . . . .
H13 H 0.0903 0.7187 0.5274 0.033 Uiso 1 1 calc R . . . .
C14 C 0.08779(19) 0.59869(17) 0.56845(16) 0.0324(6) Uani 1 1 d . . . . .
H14 H 0.0474 0.6022 0.5292 0.039 Uiso 1 1 calc R . . . .
C15 C 0.12263(19) 0.52481(17) 0.62724(16) 0.0302(6) Uani 1 1 d . . . . .
H15 H 0.1068 0.4777 0.6278 0.036 Uiso 1 1 calc R . . . .
C16 C 0.18252(18) 0.52037(16) 0.68685(15) 0.0262(5) Uani 1 1 d . . . . .
C17 C 0.2233(2) 0.44597(16) 0.75035(15) 0.0292(5) Uani 1 1 d . . . . .
H17 H 0.2095 0.3971 0.7537 0.035 Uiso 1 1 calc R . . . .
C18 C 0.2817(2) 0.44537(16) 0.80564(15) 0.0293(5) Uani 1 1 d . . . . .
H18 H 0.3082 0.3963 0.8457 0.035 Uiso 1 1 calc R . . . .
C19 C 0.30295(18) 0.51980(16) 0.80312(15) 0.0255(5) Uani 1 1 d . . . . .
C20 C 0.36199(19) 0.52331(17) 0.85948(16) 0.0308(6) Uani 1 1 d . . . . .
H20 H 0.3896 0.4759 0.9011 0.037 Uiso 1 1 calc R . . . .
C21 C 0.37817(19) 0.59672(17) 0.85249(16) 0.0313(6) Uani 1 1 d . . . . .
H21 H 0.4168 0.5996 0.8894 0.038 Uiso 1 1 calc R . . . .
C22 C 0.33667(18) 0.66741(16) 0.78975(15) 0.0274(5) Uani 1 1 d . . . . .
H22 H 0.3487 0.7170 0.7858 0.033 Uiso 1 1 calc R . . . .
C23 C 0.26411(16) 0.59369(15) 0.74196(14) 0.0222(5) Uani 1 1 d . . . . .
C24 C 0.20325(17) 0.59410(15) 0.68228(14) 0.0226(5) Uani 1 1 d . . . . .
C25 C 0.3802(2) 0.71775(18) 0.54457(17) 0.0325(6) Uani 1 1 d . . . . .
H25 H 0.3394 0.6827 0.5420 0.039 Uiso 1 1 calc R . . . .
C26 C 0.4742(2) 0.7188(2) 0.51495(18) 0.0392(7) Uani 1 1 d . . . . .
H26 H 0.4952 0.6843 0.4941 0.047 Uiso 1 1 calc R . . . .
C27 C 0.5344(2) 0.7708(2) 0.51703(17) 0.0376(7) Uani 1 1 d . . . . .
H27 H 0.5965 0.7728 0.4966 0.045 Uiso 1 1 calc R . . . .
C28 C 0.50254(19) 0.82118(18) 0.55002(16) 0.0319(6) Uani 1 1 d . . . . .
C29 C 0.5606(2) 0.87748(19) 0.55609(17) 0.0365(6) Uani 1 1 d . . . . .
H29 H 0.6240 0.8807 0.5381 0.044 Uiso 1 1 calc R . . . .
C30 C 0.5254(2) 0.92564(19) 0.58721(17) 0.0365(6) Uani 1 1 d . . . . .
H30 H 0.5646 0.9616 0.5901 0.044 Uiso 1 1 calc R . . . .
C31 C 0.42784(19) 0.92207(17) 0.61606(15) 0.0295(6) Uani 1 1 d . . . . .
C32 C 0.3840(2) 0.97374(17) 0.64448(16) 0.0334(6) Uani 1 1 d . . . . .
H32 H 0.4176 1.0143 0.6441 0.040 Uiso 1 1 calc R . . . .
C33 C 0.2916(2) 0.96425(17) 0.67270(16) 0.0332(6) Uani 1 1 d . . . . .
H33 H 0.2617 0.9988 0.6908 0.040 Uiso 1 1 calc R . . . .
C34 C 0.24252(19) 0.90186(16) 0.67409(15) 0.0283(5) Uani 1 1 d . . . . .
H34 H 0.1810 0.8940 0.6959 0.034 Uiso 1 1 calc R . . . .
C35 C 0.37158(18) 0.86474(16) 0.61461(14) 0.0247(5) Uani 1 1 d . . . . .
C36 C 0.40804(18) 0.81530(16) 0.57967(14) 0.0253(5) Uani 1 1 d . . . . .
Ni2 Ni 0.22416(3) 0.72709(2) 0.14941(2) 0.02004(12) Uani 1 1 d . . . . .
N7 N 0.24930(15) 0.63851(14) 0.11335(14) 0.0301(5) Uani 1 1 d . . . . .
N8 N 0.08277(14) 0.71897(13) 0.12283(12) 0.0224(4) Uani 1 1 d . . . . .
N9 N 0.24916(14) 0.82118(14) 0.03698(12) 0.0254(4) Uani 1 1 d . . . . .
N10 N 0.19360(14) 0.82790(13) 0.16848(12) 0.0228(4) Uani 1 1 d . . . . .
N11 N 0.36706(14) 0.71591(13) 0.18557(12) 0.0225(4) Uani 1 1 d . . . . .
N12 N 0.21323(15) 0.64631(13) 0.26928(13) 0.0273(5) Uani 1 1 d . . . . .
C37 C 0.3317(2) 0.5988(2) 0.1099(2) 0.0428(8) Uani 1 1 d . . . . .
H37 H 0.3879 0.6079 0.1283 0.051 Uiso 1 1 calc R . . . .
C38 C 0.3387(2) 0.5439(2) 0.0802(3) 0.0543(10) Uani 1 1 d . . . . .
H38 H 0.3985 0.5177 0.0782 0.065 Uiso 1 1 calc R . . . .
C39 C 0.2566(2) 0.5289(2) 0.0540(3) 0.0547(10) Uani 1 1 d . . . . .
H39 H 0.2600 0.4919 0.0345 0.066 Uiso 1 1 calc R . . . .
C40 C 0.1673(2) 0.5696(2) 0.0566(2) 0.0453(8) Uani 1 1 d . . . . .
C41 C 0.0767(3) 0.5586(3) 0.0312(3) 0.0641(12) Uani 1 1 d . . . . .
H41 H 0.0758 0.5224 0.0110 0.077 Uiso 1 1 calc R . . . .
C42 C -0.0073(2) 0.5990(2) 0.0355(3) 0.0549(10) Uani 1 1 d . . . . .
H42 H -0.0643 0.5914 0.0168 0.066 Uiso 1 1 calc R . . . .
C43 C -0.01019(19) 0.65382(17) 0.06862(17) 0.0322(6) Uani 1 1 d . . . . .
C44 C -0.09543(18) 0.69586(17) 0.07728(16) 0.0308(6) Uani 1 1 d . . . . .
H44 H -0.1550 0.6891 0.0616 0.037 Uiso 1 1 calc R . . . .
C45 C -0.08976(17) 0.74651(17) 0.10888(15) 0.0290(6) Uani 1 1 d . . . . .
H45 H -0.1457 0.7738 0.1161 0.035 Uiso 1 1 calc R . . . .
C46 C 0.00066(17) 0.75730(16) 0.13043(14) 0.0247(5) Uani 1 1 d . . . . .
H46 H 0.0034 0.7930 0.1510 0.030 Uiso 1 1 calc R . . . .
C47 C 0.07790(17) 0.66665(16) 0.09321(15) 0.0255(5) Uani 1 1 d . . . . .
C48 C 0.16645(18) 0.62400(17) 0.08811(17) 0.0303(6) Uani 1 1 d . . . . .
C49 C 0.27022(18) 0.8181(2) -0.02950(16) 0.0364(7) Uani 1 1 d . . . . .
H49 H 0.2701 0.7688 -0.0297 0.044 Uiso 1 1 calc R . . . .
C50 C 0.2924(2) 0.8855(2) -0.09893(17) 0.0473(9) Uani 1 1 d . . . . .
H50 H 0.3052 0.8810 -0.1446 0.057 Uiso 1 1 calc R . . . .
C51 C 0.2954(2) 0.9575(2) -0.09955(17) 0.0529(10) Uani 1 1 d . . . . .
H51 H 0.3110 1.0024 -0.1456 0.063 Uiso 1 1 calc R . . . .
C52 C 0.27452(19) 0.96467(19) -0.02995(17) 0.0403(7) Uani 1 1 d . . . . .
C53 C 0.2739(2) 1.0375(2) -0.0248(2) 0.0534(9) Uani 1 1 d . . . . .
H53 H 0.2906 1.0842 -0.0686 0.064 Uiso 1 1 calc R . . . .
C54 C 0.2494(2) 1.04058(19) 0.0429(2) 0.0519(9) Uani 1 1 d . . . . .
H54 H 0.2508 1.0889 0.0450 0.062 Uiso 1 1 calc R . . . .
C55 C 0.2217(2) 0.97051(18) 0.11093(19) 0.0372(7) Uani 1 1 d . . . . .
C56 C 0.1901(2) 0.9707(2) 0.1811(2) 0.0442(8) Uani 1 1 d . . . . .
H56 H 0.1910 1.0171 0.1868 0.053 Uiso 1 1 calc R . . . .
C57 C 0.1583(2) 0.9023(2) 0.2405(2) 0.0432(8) Uani 1 1 d . . . . .
H57 H 0.1346 0.9023 0.2864 0.052 Uiso 1 1 calc R . . . .
C58 C 0.16119(18) 0.83142(18) 0.23266(15) 0.0295(6) Uani 1 1 d . . . . .
H58 H 0.1395 0.7852 0.2741 0.035 Uiso 1 1 calc R . . . .
C59 C 0.22217(17) 0.89727(16) 0.10770(15) 0.0254(5) Uani 1 1 d . . . . .
C60 C 0.25045(17) 0.89386(16) 0.03677(15) 0.0269(5) Uani 1 1 d . . . . .
C61 C 0.44347(17) 0.74905(17) 0.14298(15) 0.0260(5) Uani 1 1 d . . . . .
H61 H 0.4354 0.7808 0.0888 0.031 Uiso 1 1 calc R . . . .
C62 C 0.53495(18) 0.73821(18) 0.17604(16) 0.0307(6) Uani 1 1 d . . . . .
H62 H 0.5865 0.7626 0.1442 0.037 Uiso 1 1 calc R . . . .
C63 C 0.54848(18) 0.69177(17) 0.25515(17) 0.0314(6) Uani 1 1 d . . . . .
H63 H 0.6093 0.6842 0.2777 0.038 Uiso 1 1 calc R . . . .
C64 C 0.46990(19) 0.65533(17) 0.30249(16) 0.0310(6) Uani 1 1 d . . . . .
C65 C 0.4759(2) 0.6071(2) 0.38697(18) 0.0428(7) Uani 1 1 d . . . . .
H65 H 0.5345 0.5993 0.4128 0.051 Uiso 1 1 calc R . . . .
C66 C 0.3981(2) 0.5729(2) 0.42921(18) 0.0493(8) Uani 1 1 d . . . . .
H66 H 0.4040 0.5423 0.4837 0.059 Uiso 1 1 calc R . . . .
C67 C 0.3063(2) 0.58273(19) 0.39188(18) 0.0409(7) Uani 1 1 d . . . . .
C68 C 0.2239(2) 0.5465(2) 0.43202(19) 0.0498(8) Uani 1 1 d . . . . .
H68 H 0.2269 0.5119 0.4860 0.060 Uiso 1 1 calc R . . . .
C69 C 0.1393(2) 0.5625(2) 0.39140(19) 0.0483(8) Uani 1 1 d . . . . .
H69 H 0.0836 0.5403 0.4178 0.058 Uiso 1 1 calc R . . . .
C70 C 0.1364(2) 0.61253(18) 0.30998(18) 0.0374(7) Uani 1 1 d . . . . .
H70 H 0.0780 0.6226 0.2832 0.045 Uiso 1 1 calc R . . . .
C71 C 0.29765(18) 0.63160(16) 0.30939(16) 0.0293(5) Uani 1 1 d . . . . .
C72 C 0.38041(17) 0.66871(15) 0.26430(15) 0.0239(5) Uani 1 1 d . . . . .
O1 O 0.05756(19) 0.93358(16) -0.24309(13) 0.0540(6) Uani 1 1 d . . . . .
N14 N 0.03115(17) 0.93498(15) -0.12759(13) 0.0345(5) Uani 1 1 d . . . . .
C73 C 0.0579(2) 0.96747(19) -0.20244(17) 0.0393(7) Uani 1 1 d . . . . .
H73 H 0.0781 1.0193 -0.2253 0.047 Uiso 1 1 calc R . . . .
C74 C 0.0326(2) 0.9770(2) -0.0818(2) 0.0496(8) Uani 1 1 d . . . . .
H74A H 0.0755 0.9466 -0.0374 0.074 Uiso 1 1 calc GR . . . .
H74B H -0.0316 0.9831 -0.0637 0.074 Uiso 1 1 calc GR . . . .
H74C H 0.0549 1.0294 -0.1138 0.074 Uiso 1 1 calc GR . . . .
C75 C -0.0002(3) 0.8543(2) -0.0892(2) 0.0577(9) Uani 1 1 d . . . . .
H75A H -0.0062 0.8358 -0.1275 0.087 Uiso 1 1 calc GR . . . .
H75B H -0.0619 0.8551 -0.0651 0.087 Uiso 1 1 calc GR . . . .
H75C H 0.0465 0.8184 -0.0496 0.087 Uiso 1 1 calc GR . . . .
O2 O 0.3426(2) 0.94622(18) 0.36536(17) 0.0693(8) Uani 1 1 d . . . . .
N13 N 0.42222(17) 0.91510(16) 0.27725(15) 0.0386(6) Uani 1 1 d . . . . .
C76 C 0.3925(2) 0.9642(2) 0.30708(18) 0.0413(7) Uani 1 1 d . . . . .
H76 H 0.4113 1.0166 0.2815 0.050 Uiso 1 1 calc R . . . .
C77 C 0.3959(2) 0.8332(2) 0.3119(2) 0.0510(8) Uani 1 1 d . . . . .
H77A H 0.4522 0.7962 0.3357 0.076 Uiso 1 1 calc GR . . . .
H77B H 0.3704 0.8234 0.2718 0.076 Uiso 1 1 calc GR . . . .
H77C H 0.3477 0.8254 0.3513 0.076 Uiso 1 1 calc GR . . . .
C78 C 0.4866(3) 0.9405(2) 0.2107(2) 0.0556(9) Uani 1 1 d . . . . .
H78A H 0.4994 0.9955 0.1933 0.083 Uiso 1 1 calc GR . . . .
H78B H 0.4567 0.9366 0.1685 0.083 Uiso 1 1 calc GR . . . .
H78C H 0.5463 0.9062 0.2259 0.083 Uiso 1 1 calc GR . . . .
O1W O 0.5911(4) 0.4681(3) 0.3692(3) 0.1144(14) Uani 1 1 d . . . . .
H1WA H 0.5319 0.4763 0.3790 0.172 Uiso 1 1 d G . . . .
H1WB H 0.6101 0.5118 0.3329 0.172 Uiso 1 1 d G . . . .
B1 B -0.11852(18) 0.69721(17) 0.32217(16) 0.0208(5) Uani 1 1 d . . . . .
H1A H -0.0818 0.6638 0.2931 0.025 Uiso 1 1 calc R . . . .
B2 B -0.1156(2) 0.80354(18) 0.28247(16) 0.0242(6) Uani 1 1 d . . . . .
H2A H -0.0768 0.8392 0.2279 0.029 Uiso 1 1 calc R . . . .
B3 B -0.22658(19) 0.76255(17) 0.28164(15) 0.0219(5) Uani 1 1 d . . . . .
H3A H -0.2597 0.7715 0.2267 0.026 Uiso 1 1 calc R . . . .
B4 B -0.05221(18) 0.73681(18) 0.37221(16) 0.0222(5) Uani 1 1 d . . . . .
H4 H 0.0275 0.7291 0.3758 0.027 Uiso 1 1 calc R . . . .
B5 B -0.12331(18) 0.65454(17) 0.42686(15) 0.0208(5) Uani 1 1 d . . . . .
H5A H -0.0895 0.5934 0.4657 0.025 Uiso 1 1 calc R . . . .
B6 B -0.1194(2) 0.82694(18) 0.36203(16) 0.0244(6) Uani 1 1 d . . . . .
H6A H -0.0832 0.8779 0.3588 0.029 Uiso 1 1 calc R . . . .
B7 B -0.23077(18) 0.67041(17) 0.37146(15) 0.0204(5) Uani 1 1 d . . . . .
H7 H -0.2668 0.6194 0.3746 0.025 Uiso 1 1 calc R . . . .
B8 B -0.2274(2) 0.84284(18) 0.30645(16) 0.0249(6) Uani 1 1 d . . . . .
H8A H -0.2613 0.9039 0.2674 0.030 Uiso 1 1 calc R . . . .
B9 B -0.29813(19) 0.76059(18) 0.36163(16) 0.0230(5) Uani 1 1 d . . . . .
H9A H -0.3778 0.7683 0.3584 0.028 Uiso 1 1 calc R . . . .
B10 B -0.12433(19) 0.73472(18) 0.45192(15) 0.0228(5) Uani 1 1 d . . . . .
H10A H -0.0916 0.7257 0.5071 0.027 Uiso 1 1 calc R . . . .
B11 B -0.23455(19) 0.69365(18) 0.45136(16) 0.0225(5) Uani 1 1 d . . . . .
H11 H -0.2731 0.6580 0.5061 0.027 Uiso 1 1 calc R . . . .
B12 B -0.23176(19) 0.80031(18) 0.41099(16) 0.0230(5) Uani 1 1 d . . . . .
H12 H -0.2684 0.8340 0.4397 0.028 Uiso 1 1 calc R . . . .
B13 B 0.6363(2) 0.84349(18) -0.12032(17) 0.0258(6) Uani 1 1 d . . . . .
H13A H 0.6531 0.9058 -0.1386 0.031 Uiso 1 1 calc R . . . .
B14 B 0.53739(19) 0.80097(17) -0.05709(16) 0.0226(5) Uani 1 1 d . . . . .
H14A H 0.4901 0.8355 -0.0342 0.027 Uiso 1 1 calc R . . . .
B15 B 0.65883(19) 0.76447(18) -0.02216(16) 0.0229(5) Uani 1 1 d . . . . .
H15A H 0.6900 0.7753 0.0234 0.027 Uiso 1 1 calc R . . . .
B16 B 0.72949(19) 0.76442(19) -0.10127(17) 0.0262(6) Uani 1 1 d . . . . .
H16 H 0.8066 0.7753 -0.1068 0.031 Uiso 1 1 calc R . . . .
B17 B 0.6512(2) 0.80034(19) -0.18571(16) 0.0270(6) Uani 1 1 d . . . . .
H17A H 0.6775 0.8345 -0.2461 0.032 Uiso 1 1 calc R . . . .
B18 B 0.53270(19) 0.82283(18) -0.15797(16) 0.0249(6) Uani 1 1 d . . . . .
H18A H 0.4821 0.8717 -0.2004 0.030 Uiso 1 1 calc R . . . .
B19 B 0.56940(18) 0.69475(17) 0.00050(15) 0.0207(5) Uani 1 1 d . . . . .
H19 H 0.5427 0.6604 0.0608 0.025 Uiso 1 1 calc R . . . .
B20 B 0.49160(18) 0.73121(17) -0.08362(16) 0.0216(5) Uani 1 1 d . . . . .
H20A H 0.4144 0.7206 -0.0779 0.026 Uiso 1 1 calc R . . . .
B21 B 0.56234(19) 0.73081(19) -0.16283(16) 0.0256(6) Uani 1 1 d . . . . .
H21A H 0.5312 0.7198 -0.2083 0.031 Uiso 1 1 calc R . . . .
B22 B 0.68394(19) 0.69475(19) -0.12809(17) 0.0256(6) Uani 1 1 d . . . . .
H22A H 0.7316 0.6605 -0.1511 0.031 Uiso 1 1 calc R . . . .
B23 B 0.68825(19) 0.67232(18) -0.02714(16) 0.0227(5) Uani 1 1 d . . . . .
H23 H 0.7387 0.6233 0.0152 0.027 Uiso 1 1 calc R . . . .
B24 B 0.58491(19) 0.65181(18) -0.06460(16) 0.0226(5) Uani 1 1 d . . . . .
H24 H 0.5683 0.5895 -0.0463 0.027 Uiso 1 1 calc R . . . .
O4 O 0.4262(4) 0.4729(3) 0.2844(3) 0.0952(17) Uani 0.745(4) 1 d . U P A 1
N16 N 0.3117(3) 0.3852(2) 0.3079(2) 0.0450(9) Uani 0.745(4) 1 d . U P A 1
C82 C 0.4015(4) 0.4063(3) 0.2970(3) 0.0636(14) Uani 0.745(4) 1 d . U P A 1
H82 H 0.4504 0.3678 0.2988 0.076 Uiso 0.745(4) 1 calc R . P A 1
C83 C 0.2336(5) 0.4414(4) 0.3067(4) 0.0735(17) Uani 0.745(4) 1 d . U P A 1
H83A H 0.2013 0.4188 0.3566 0.110 Uiso 0.745(4) 1 calc GR . P A 1
H83B H 0.1884 0.4520 0.2656 0.110 Uiso 0.745(4) 1 calc GR . P A 1
H83C H 0.2585 0.4909 0.2974 0.110 Uiso 0.745(4) 1 calc GR . P A 1
C84 C 0.2896(5) 0.3047(3) 0.3263(3) 0.0539(13) Uani 0.745(4) 1 d . U P A 1
H84A H 0.3465 0.2752 0.3194 0.081 Uiso 0.745(4) 1 calc GR . P A 1
H84B H 0.2389 0.3084 0.2917 0.081 Uiso 0.745(4) 1 calc GR . P A 1
H84C H 0.2687 0.2771 0.3799 0.081 Uiso 0.745(4) 1 calc GR . P A 1
O3 O 0.0849(16) 0.4847(12) 0.2363(12) 0.139(8) Uani 0.255(4) 1 d . U P A 2
N15 N 0.2052(13) 0.3883(9) 0.2965(8) 0.073(4) Uani 0.255(4) 1 d . U P A 2
C79 C 0.1164(19) 0.4145(15) 0.2788(13) 0.092(5) Uani 0.255(4) 1 d . U P A 2
H79 H 0.0712 0.3765 0.3002 0.110 Uiso 0.255(4) 1 calc R . P A 2
C80 C 0.2363(19) 0.3023(12) 0.3519(13) 0.081(5) Uani 0.255(4) 1 d . U P A 2
H80A H 0.2782 0.2998 0.3918 0.122 Uiso 0.255(4) 1 calc GR . P A 2
H80B H 0.2705 0.2773 0.3234 0.122 Uiso 0.255(4) 1 calc GR . P A 2
H80C H 0.1804 0.2742 0.3761 0.122 Uiso 0.255(4) 1 calc GR . P A 2
C81 C 0.2850(19) 0.4404(14) 0.2641(16) 0.103(7) Uani 0.255(4) 1 d . U P A 2
H81A H 0.2597 0.4961 0.2418 0.155 Uiso 0.255(4) 1 calc GR . P A 2
H81B H 0.3169 0.4305 0.2238 0.155 Uiso 0.255(4) 1 calc GR . P A 2
H81C H 0.3307 0.4284 0.3053 0.155 Uiso 0.255(4) 1 calc GR . P A 2

loop_
_atom_site_aniso_label
_atom_site_aniso_U_11
_atom_site_aniso_U_22
_atom_site_aniso_U_33
_atom_site_aniso_U_23
_atom_site_aniso_U_13
_atom_site_aniso_U_12
Ni1 0.0183(2) 0.0226(2) 0.0248(2) -0.01147(18) 0.00104(15) -0.00403(16)
N1 0.0205(10) 0.0295(12) 0.0283(11) -0.0153(10) 0.0026(8) -0.0044(8)
N2 0.0261(11) 0.0233(11) 0.0267(11) -0.0130(9) 0.0020(8) -0.0043(8)
N3 0.0191(9) 0.0249(11) 0.0234(10) -0.0104(9) -0.0008(8) -0.0047(8)
N4 0.0197(10) 0.0249(11) 0.0266(10) -0.0132(9) -0.0004(8) -0.0044(8)
N5 0.0232(10) 0.0283(12) 0.0293(11) -0.0150(10) 0.0057(8) -0.0060(9)
N6 0.0233(10) 0.0235(11) 0.0232(10) -0.0103(9) 0.0004(8) -0.0030(8)
C1 0.0301(14) 0.0388(16) 0.0265(13) -0.0104(12) 0.0030(10) -0.0047(12)
C2 0.0352(15) 0.0501(19) 0.0336(15) -0.0179(14) 0.0112(12) -0.0120(13)
C3 0.0271(14) 0.055(2) 0.0444(17) -0.0272(16) 0.0126(12) -0.0112(13)
C4 0.0226(12) 0.0374(16) 0.0416(15) -0.0232(13) 0.0023(11) -0.0050(11)
C5 0.0196(12) 0.0478(18) 0.0529(18) -0.0275(16) 0.0002(12) -0.0014(12)
C6 0.0269(14) 0.0412(17) 0.0483(18) -0.0210(15) -0.0140(12) 0.0051(12)
C7 0.0342(14) 0.0270(14) 0.0346(14) -0.0181(12) -0.0076(11) -0.0018(11)
C8 0.0476(17) 0.0287(14) 0.0318(14) -0.0183(12) -0.0127(12) 0.0004(12)
C9 0.0563(18) 0.0282(15) 0.0267(13) -0.0159(12) 0.0009(12) -0.0072(13)
C10 0.0372(14) 0.0300(14) 0.0276(13) -0.0164(12) 0.0058(11) -0.0095(11)
C11 0.0246(12) 0.0248(13) 0.0325(13) -0.0176(11) -0.0001(10) -0.0037(10)
C12 0.0230(12) 0.0265(13) 0.0328(13) -0.0178(12) 0.0016(10) -0.0057(10)
C13 0.0255(12) 0.0287(14) 0.0276(13) -0.0115(11) -0.0066(10) -0.0027(10)
C14 0.0314(13) 0.0358(15) 0.0333(14) -0.0178(13) -0.0105(11) -0.0054(12)
C15 0.0329(13) 0.0281(14) 0.0338(14) -0.0167(12) -0.0053(11) -0.0076(11)
C16 0.0262(12) 0.0280(14) 0.0272(12) -0.0142(11) 0.0003(10) -0.0078(10)
C17 0.0363(14) 0.0228(13) 0.0300(13) -0.0124(11) -0.0030(11) -0.0072(11)
C18 0.0356(14) 0.0229(13) 0.0265(13) -0.0086(11) -0.0042(10) -0.0047(11)
C19 0.0262(12) 0.0240(13) 0.0269(12) -0.0120(11) -0.0015(10) -0.0045(10)
C20 0.0313(13) 0.0295(14) 0.0300(13) -0.0120(12) -0.0080(10) -0.0041(11)
C21 0.0303(13) 0.0359(15) 0.0322(14) -0.0180(12) -0.0083(10) -0.0082(11)
C22 0.0238(12) 0.0296(14) 0.0340(13) -0.0183(12) -0.0009(10) -0.0076(10)
C23 0.0183(11) 0.0236(13) 0.0269(12) -0.0130(11) 0.0011(9) -0.0068(9)
C24 0.0192(11) 0.0248(13) 0.0239(12) -0.0108(10) 0.0002(9) -0.0053(9)
C25 0.0306(13) 0.0370(16) 0.0388(15) -0.0248(13) 0.0044(11) -0.0066(11)
C26 0.0359(15) 0.0498(18) 0.0442(16) -0.0330(15) 0.0095(12) -0.0034(13)
C27 0.0277(14) 0.0500(18) 0.0391(15) -0.0247(14) 0.0121(11) -0.0053(12)
C28 0.0265(13) 0.0389(16) 0.0299(13) -0.0152(12) 0.0066(10) -0.0084(11)
C29 0.0252(13) 0.0469(18) 0.0372(15) -0.0180(14) 0.0105(11) -0.0155(12)
C30 0.0332(14) 0.0386(16) 0.0382(15) -0.0162(14) 0.0040(11) -0.0173(12)
C31 0.0298(13) 0.0291(14) 0.0272(13) -0.0101(11) -0.0008(10) -0.0090(11)
C32 0.0423(15) 0.0276(14) 0.0324(14) -0.0143(12) -0.0023(11) -0.0097(12)
C33 0.0423(15) 0.0290(14) 0.0319(14) -0.0176(12) -0.0044(11) -0.0004(12)
C34 0.0279(13) 0.0291(14) 0.0278(13) -0.0137(11) -0.0003(10) -0.0004(11)
C35 0.0255(12) 0.0257(13) 0.0206(11) -0.0087(10) 0.0000(9) -0.0031(10)
C36 0.0235(12) 0.0267(13) 0.0236(12) -0.0098(11) 0.0034(9) -0.0054(10)
Ni2 0.0136(2) 0.0247(2) 0.0236(2) -0.01257(18) 0.00238(15) -0.00393(16)
N7 0.0184(10) 0.0322(12) 0.0487(14) -0.0261(11) 0.0007(9) -0.0037(9)
N8 0.0178(9) 0.0274(11) 0.0235(10) -0.0129(9) 0.0028(7) -0.0048(8)
N9 0.0151(9) 0.0380(13) 0.0221(10) -0.0134(10) 0.0008(7) -0.0019(8)
N10 0.0172(9) 0.0283(11) 0.0260(10) -0.0150(9) 0.0006(8) -0.0036(8)
N11 0.0187(9) 0.0258(11) 0.0259(10) -0.0143(9) 0.0019(8) -0.0037(8)
N12 0.0188(10) 0.0261(11) 0.0286(11) -0.0058(9) 0.0016(8) -0.0036(8)
C37 0.0187(13) 0.0507(19) 0.076(2) -0.0446(18) -0.0013(13) -0.0004(12)
C38 0.0276(15) 0.059(2) 0.101(3) -0.059(2) -0.0015(16) 0.0042(14)
C39 0.0418(18) 0.057(2) 0.097(3) -0.063(2) -0.0026(17) -0.0002(16)
C40 0.0303(15) 0.0464(19) 0.080(2) -0.0463(19) -0.0029(14) -0.0033(13)
C41 0.0389(18) 0.071(3) 0.125(4) -0.080(3) -0.012(2) -0.0039(17)
C42 0.0320(16) 0.064(2) 0.099(3) -0.061(2) -0.0115(16) -0.0091(15)
C43 0.0238(13) 0.0338(15) 0.0429(15) -0.0199(13) -0.0023(11) -0.0088(11)
C44 0.0175(11) 0.0381(15) 0.0335(14) -0.0128(12) -0.0009(10) -0.0094(11)
C45 0.0162(11) 0.0398(15) 0.0261(12) -0.0117(12) 0.0027(9) -0.0014(10)
C46 0.0199(11) 0.0339(14) 0.0232(12) -0.0159(11) 0.0022(9) -0.0021(10)
C47 0.0198(12) 0.0269(13) 0.0308(13) -0.0135(11) 0.0007(9) -0.0070(10)
C48 0.0224(12) 0.0321(15) 0.0451(15) -0.0246(13) 0.0003(11) -0.0067(11)
C49 0.0194(12) 0.063(2) 0.0278(13) -0.0243(14) -0.0008(10) 0.0059(12)
C50 0.0274(14) 0.076(3) 0.0250(14) -0.0153(16) 0.0034(11) 0.0057(15)
C51 0.0238(14) 0.074(3) 0.0241(14) 0.0071(16) 0.0036(11) -0.0037(15)
C52 0.0221(13) 0.0408(17) 0.0353(15) 0.0019(13) -0.0018(11) -0.0082(12)
C53 0.0389(17) 0.0346(18) 0.058(2) 0.0048(16) -0.0056(15) -0.0178(14)
C54 0.0441(18) 0.0260(16) 0.075(2) -0.0122(16) -0.0161(17) -0.0114(13)
C55 0.0271(13) 0.0328(16) 0.0531(18) -0.0200(14) -0.0112(12) -0.0044(11)
C56 0.0393(16) 0.0419(18) 0.067(2) -0.0387(18) -0.0147(15) 0.0051(14)
C57 0.0377(16) 0.058(2) 0.0493(18) -0.0403(18) -0.0081(13) 0.0102(14)
C58 0.0251(12) 0.0400(16) 0.0280(13) -0.0202(12) 0.0011(10) -0.0004(11)
C59 0.0187(11) 0.0273(13) 0.0299(13) -0.0126(11) -0.0022(9) -0.0044(10)
C60 0.0161(11) 0.0312(14) 0.0273(13) -0.0077(11) -0.0002(9) -0.0069(10)
C61 0.0195(11) 0.0373(15) 0.0256(12) -0.0177(12) 0.0055(9) -0.0080(10)
C62 0.0173(11) 0.0435(16) 0.0376(15) -0.0238(13) 0.0056(10) -0.0067(11)
C63 0.0192(12) 0.0382(16) 0.0421(15) -0.0228(13) -0.0035(10) -0.0032(11)
C64 0.0249(13) 0.0317(15) 0.0345(14) -0.0136(12) -0.0048(10) -0.0021(11)
C65 0.0314(15) 0.0487(19) 0.0360(16) -0.0096(14) -0.0136(12) 0.0011(13)
C66 0.0466(18) 0.050(2) 0.0283(15) -0.0002(14) -0.0081(13) 0.0020(15)
C67 0.0340(15) 0.0390(17) 0.0326(15) -0.0029(13) 0.0006(12) -0.0022(13)
C68 0.0435(18) 0.0420(18) 0.0329(16) 0.0076(14) 0.0060(13) -0.0037(14)
C69 0.0332(15) 0.0429(18) 0.0411(17) 0.0037(15) 0.0095(13) -0.0092(13)
C70 0.0225(13) 0.0335(16) 0.0388(15) -0.0022(13) 0.0041(11) -0.0062(11)
C71 0.0238(12) 0.0227(13) 0.0318(14) -0.0050(11) -0.0001(10) -0.0012(10)
C72 0.0207(11) 0.0212(12) 0.0277(12) -0.0098(11) -0.0004(9) -0.0020(9)
O1 0.0660(16) 0.0555(15) 0.0372(12) -0.0207(12) 0.0144(10) -0.0017(12)
N14 0.0308(12) 0.0385(14) 0.0288(12) -0.0113(11) 0.0033(9) -0.0045(10)
C73 0.0379(15) 0.0362(16) 0.0336(15) -0.0089(13) 0.0101(12) -0.0027(13)
C74 0.0381(17) 0.069(2) 0.0483(18) -0.0337(18) -0.0072(14) 0.0004(16)
C75 0.073(2) 0.051(2) 0.0369(17) -0.0069(16) 0.0102(16) -0.0276(19)
O2 0.088(2) 0.0644(18) 0.0649(17) -0.0358(15) 0.0430(15) -0.0345(15)
N13 0.0316(12) 0.0382(14) 0.0437(14) -0.0171(12) -0.0010(10) -0.0038(10)
C76 0.0413(16) 0.0437(18) 0.0412(16) -0.0199(15) 0.0106(13) -0.0179(14)
C77 0.0373(17) 0.0413(19) 0.071(2) -0.0232(18) -0.0099(15) -0.0025(14)
C78 0.0489(19) 0.059(2) 0.051(2) -0.0221(18) 0.0103(15) 0.0054(17)
O1W 0.118(4) 0.097(3) 0.113(3) -0.038(3) 0.034(3) -0.010(3)
B1 0.0177(12) 0.0248(14) 0.0233(13) -0.0137(11) 0.0041(10) -0.0060(10)
B2 0.0265(14) 0.0264(15) 0.0209(13) -0.0111(12) 0.0068(10) -0.0101(11)
B3 0.0214(12) 0.0245(14) 0.0201(12) -0.0105(11) 0.0003(10) -0.0035(11)
B4 0.0159(12) 0.0282(15) 0.0263(13) -0.0152(12) 0.0051(10) -0.0077(10)
B5 0.0159(12) 0.0223(14) 0.0211(12) -0.0073(11) -0.0002(9) -0.0036(10)
B6 0.0262(14) 0.0251(15) 0.0262(14) -0.0147(12) 0.0046(11) -0.0086(11)
B7 0.0153(12) 0.0238(14) 0.0230(13) -0.0109(11) 0.0029(9) -0.0069(10)
B8 0.0294(14) 0.0232(14) 0.0223(13) -0.0111(12) 0.0015(11) -0.0023(11)
B9 0.0169(12) 0.0302(15) 0.0239(13) -0.0145(12) 0.0002(10) -0.0016(11)
B10 0.0197(12) 0.0300(15) 0.0205(12) -0.0125(12) 0.0011(10) -0.0067(11)
B11 0.0171(12) 0.0292(15) 0.0213(13) -0.0115(12) 0.0034(9) -0.0057(11)
B12 0.0221(13) 0.0279(15) 0.0219(13) -0.0139(12) 0.0020(10) -0.0038(11)
B13 0.0224(13) 0.0266(15) 0.0258(14) -0.0090(12) 0.0005(10) -0.0079(11)
B14 0.0206(12) 0.0243(14) 0.0240(13) -0.0121(12) 0.0012(10) -0.0037(11)
B15 0.0192(12) 0.0286(15) 0.0231(13) -0.0132(12) 0.0003(10) -0.0056(11)
B16 0.0181(12) 0.0354(16) 0.0254(14) -0.0137(13) 0.0027(10) -0.0082(11)
B17 0.0198(13) 0.0374(17) 0.0232(13) -0.0132(13) 0.0043(10) -0.0068(12)
B18 0.0197(13) 0.0289(15) 0.0229(13) -0.0092(12) 0.0008(10) -0.0046(11)
B19 0.0181(12) 0.0237(14) 0.0203(12) -0.0101(11) 0.0012(9) -0.0039(10)
B20 0.0162(12) 0.0258(14) 0.0245(13) -0.0132(12) -0.0002(10) -0.0016(10)
B21 0.0187(12) 0.0366(17) 0.0250(13) -0.0171(13) -0.0003(10) -0.0037(11)
B22 0.0174(12) 0.0382(17) 0.0258(13) -0.0192(13) 0.0029(10) -0.0017(11)
B23 0.0162(12) 0.0291(15) 0.0253(13) -0.0149(12) 0.0003(10) -0.0029(11)
B24 0.0182(12) 0.0272(15) 0.0263(13) -0.0157(12) -0.0007(10) -0.0019(10)
O4 0.108(4) 0.066(3) 0.096(3) -0.018(3) -0.014(3) -0.039(3)
N16 0.062(2) 0.036(2) 0.039(2) -0.0196(18) -0.0011(17) -0.0018(17)
C82 0.073(3) 0.049(3) 0.054(3) -0.012(2) -0.002(3) -0.010(3)
C83 0.087(4) 0.048(3) 0.078(4) -0.027(3) 0.006(3) 0.009(3)
C84 0.084(4) 0.039(3) 0.041(3) -0.020(2) -0.003(3) -0.008(3)
O3 0.134(15) 0.116(13) 0.119(15) -0.023(11) 0.003(11) 0.023(11)
N15 0.106(9) 0.059(7) 0.058(7) -0.030(6) 0.010(7) -0.016(6)
C79 0.108(10) 0.088(11) 0.075(12) -0.036(10) 0.004(10) -0.005(10)
C80 0.118(17) 0.058(8) 0.072(13) -0.032(8) 0.008(10) -0.017(9)
C81 0.118(13) 0.060(11) 0.104(16) -0.018(12) 0.040(14) -0.014(11)

loop_
_atom_type_symbol
_atom_type_description
_atom_type_scat_dispersion_real
_atom_type_scat_dispersion_imag
_atom_type_scat_source
C C 0.0181 0.0091 'International Tables Vol C Tables 4.2.6.8 and 6.1.1.4'
H H 0.0000 0.0000 'International Tables Vol C Tables 4.2.6.8 and 6.1.1.4'
N N 0.0311 0.0180 'International Tables Vol C Tables 4.2.6.8 and 6.1.1.4'
O O 0.0492 0.0322 'International Tables Vol C Tables 4.2.6.8 and 6.1.1.4'
Ni Ni -3.0029 0.5091 'International Tables Vol C Tables 4.2.6.8 and 6.1.1.4'
B B 0.0090 0.0039 'International Tables Vol C Tables 4.2.6.8 and 6.1.1.4'

loop_
_geom_angle_atom_site_label_1
_geom_angle_atom_site_label_2
_geom_angle_atom_site_label_3
_geom_angle
N2 Ni1 N1 79.69(8)
N2 Ni1 N3 93.73(8)
N2 Ni1 N4 171.06(8)
N2 Ni1 N5 98.74(8)
N2 Ni1 N6 90.48(8)
N3 Ni1 N1 89.15(8)
N3 Ni1 N5 93.84(8)
N4 Ni1 N1 93.67(8)
N4 Ni1 N3 80.10(8)
N4 Ni1 N5 88.19(8)
N5 Ni1 N1 176.71(9)
N6 Ni1 N1 97.21(8)
N6 Ni1 N3 172.92(8)
N6 Ni1 N4 96.33(8)
N6 Ni1 N5 79.88(8)
C1 N1 Ni1 129.20(19)
C1 N1 C12 118.0(2)
C12 N1 Ni1 112.37(16)
C10 N2 Ni1 128.88(19)
C10 N2 C11 118.2(2)
C11 N2 Ni1 112.89(17)
C13 N3 Ni1 129.37(18)
C13 N3 C24 117.9(2)
C24 N3 Ni1 112.76(15)
C22 N4 Ni1 129.38(18)
C22 N4 C23 117.7(2)
C23 N4 Ni1 112.85(15)
C25 N5 Ni1 129.37(18)
C25 N5 C36 117.8(2)
C36 N5 Ni1 112.40(16)
C34 N6 Ni1 128.33(17)
C34 N6 C35 118.5(2)
C35 N6 Ni1 113.02(16)
N1 C1 H1 118.7
N1 C1 C2 122.6(3)
C2 C1 H1 118.7
C1 C2 H2 120.4
C3 C2 C1 119.3(3)
C3 C2 H2 120.4
C2 C3 H3 120.1
C2 C3 C4 119.9(3)
C4 C3 H3 120.1
C3 C4 C5 123.8(3)
C3 C4 C12 117.1(3)
C12 C4 C5 119.0(3)
C4 C5 H5 119.4
C6 C5 C4 121.3(3)
C6 C5 H5 119.4
C5 C6 H6 119.4
C5 C6 C7 121.1(3)
C7 C6 H6 119.4
C8 C7 C6 124.4(3)
C11 C7 C6 118.5(3)
C11 C7 C8 117.1(3)
C7 C8 H8 120.2
C9 C8 C7 119.5(3)
C9 C8 H8 120.2
C8 C9 H9 119.8
C8 C9 C10 120.3(3)
C10 C9 H9 119.8
N2 C10 C9 121.9(3)
N2 C10 H10 119.0
C9 C10 H10 119.0
N2 C11 C7 122.7(2)
N2 C11 C12 116.9(2)
C7 C11 C12 120.4(2)
N1 C12 C4 123.1(2)
N1 C12 C11 117.3(2)
C4 C12 C11 119.5(2)
N3 C13 H13 118.5
N3 C13 C14 122.9(2)
C14 C13 H13 118.5
C13 C14 H14 120.4
C15 C14 C13 119.3(2)
C15 C14 H14 120.4
C14 C15 H15 120.1
C14 C15 C16 119.8(2)
C16 C15 H15 120.1
C15 C16 C17 123.9(2)
C24 C16 C15 116.9(2)
C24 C16 C17 119.2(2)
C16 C17 H17 119.3
C18 C17 C16 121.4(2)
C18 C17 H17 119.3
C17 C18 H18 119.7
C17 C18 C19 120.7(2)
C19 C18 H18 119.7
C20 C19 C18 123.5(2)
C23 C19 C18 119.5(2)
C23 C19 C20 117.0(2)
C19 C20 H20 120.3
C21 C20 C19 119.5(3)
C21 C20 H20 120.3
C20 C21 H21 120.1
C20 C21 C22 119.8(2)
C22 C21 H21 120.1
N4 C22 C21 122.8(2)
N4 C22 H22 118.6
C21 C22 H22 118.6
N4 C23 C19 123.2(2)
N4 C23 C24 117.1(2)
C19 C23 C24 119.6(2)
N3 C24 C16 123.2(2)
N3 C24 C23 117.1(2)
C16 C24 C23 119.6(2)
N5 C25 H25 118.5
N5 C25 C26 122.9(3)
C26 C25 H25 118.5
C25 C26 H26 120.3
C27 C26 C25 119.3(3)
C27 C26 H26 120.3
C26 C27 H27 120.1
C26 C27 C28 119.8(3)
C28 C27 H27 120.1
C27 C28 C29 124.3(2)
C27 C28 C36 117.2(3)
C36 C28 C29 118.4(3)
C28 C29 H29 119.1
C30 C29 C28 121.7(2)
C30 C29 H29 119.1
C29 C30 H30 119.6
C29 C30 C31 120.7(3)
C31 C30 H30 119.6
C32 C31 C30 124.1(2)
C35 C31 C30 118.6(3)
C35 C31 C32 117.3(2)
C31 C32 H32 120.1
C33 C32 C31 119.8(2)
C33 C32 H32 120.1
C32 C33 H33 120.3
C32 C33 C34 119.4(3)
C34 C33 H33 120.3
N6 C34 C33 122.3(2)
N6 C34 H34 118.8
C33 C34 H34 118.8
N6 C35 C31 122.4(2)
N6 C35 C36 117.1(2)
C31 C35 C36 120.5(2)
N5 C36 C28 122.8(2)
N5 C36 C35 117.3(2)
C28 C36 C35 119.9(2)
N7 Ni2 N8 80.19(8)
N7 Ni2 N9 93.19(9)
N7 Ni2 N10 171.64(9)
N7 Ni2 N11 93.90(8)
N7 Ni2 N12 95.62(9)
N8 Ni2 N9 94.16(8)
N8 Ni2 N10 96.71(8)
N8 Ni2 N12 94.12(8)
N10 Ni2 N9 79.23(8)
N11 Ni2 N8 171.20(9)
N11 Ni2 N9 92.66(8)
N11 Ni2 N10 90.01(8)
N11 Ni2 N12 79.89(8)
N12 Ni2 N9 168.81(8)
N12 Ni2 N10 92.34(8)
C37 N7 Ni2 129.33(18)
C37 N7 C48 118.6(2)
C48 N7 Ni2 112.03(17)
C46 N8 Ni2 129.33(16)
C46 N8 C47 118.1(2)
C47 N8 Ni2 112.61(15)
C49 N9 Ni2 129.5(2)
C49 N9 C60 118.0(2)
C60 N9 Ni2 112.34(16)
C58 N10 Ni2 129.48(19)
C58 N10 C59 117.4(2)
C59 N10 Ni2 112.69(16)
C61 N11 Ni2 129.23(17)
C61 N11 C72 117.8(2)
C72 N11 Ni2 112.97(16)
C70 N12 Ni2 129.40(19)
C70 N12 C71 117.9(2)
C71 N12 Ni2 112.63(17)
N7 C37 H37 118.4
N7 C37 C38 123.2(3)
C38 C37 H37 118.4
C37 C38 H38 120.4
C39 C38 C37 119.1(3)
C39 C38 H38 120.4
C38 C39 H39 120.1
C38 C39 C40 119.7(3)
C40 C39 H39 120.1
C39 C40 C41 124.7(3)
C39 C40 C48 117.6(3)
C48 C40 C41 117.7(3)
C40 C41 H41 118.9
C42 C41 C40 122.2(3)
C42 C41 H41 118.9
C41 C42 H42 119.5
C41 C42 C43 121.0(3)
C43 C42 H42 119.5
C44 C43 C42 124.1(2)
C44 C43 C47 117.9(2)
C47 C43 C42 118.1(3)
C43 C44 H44 120.4
C45 C44 C43 119.2(2)
C45 C44 H44 120.4
C44 C45 H45 120.2
C44 C45 C46 119.6(2)
C46 C45 H45 120.2
N8 C46 C45 123.0(2)
N8 C46 H46 118.5
C45 C46 H46 118.5
N8 C47 C43 122.3(2)
N8 C47 C48 117.2(2)
C43 C47 C48 120.5(2)
N7 C48 C40 121.7(2)
N7 C48 C47 117.9(2)
C40 C48 C47 120.4(2)
N9 C49 H49 118.5
N9 C49 C50 122.9(3)
C50 C49 H49 118.5
C49 C50 H50 120.2
C51 C50 C49 119.6(3)
C51 C50 H50 120.2
C50 C51 H51 119.9
C50 C51 C52 120.3(3)
C52 C51 H51 119.9
C53 C52 C51 124.7(3)
C60 C52 C51 116.1(3)
C60 C52 C53 119.2(3)
C52 C53 H53 119.3
C54 C53 C52 121.4(3)
C54 C53 H53 119.3
C53 C54 H54 119.6
C53 C54 C55 120.8(3)
C55 C54 H54 119.6
C56 C55 C54 123.7(3)
C56 C55 C59 117.2(3)
C59 C55 C54 119.1(3)
C55 C56 H56 120.4
C57 C56 C55 119.2(3)
C57 C56 H56 120.4
C56 C57 H57 120.0
C56 C57 C58 120.0(3)
C58 C57 H57 120.0
N10 C58 C57 122.7(3)
N10 C58 H58 118.7
C57 C58 H58 118.7
N10 C59 C55 123.4(2)
N10 C59 C60 116.6(2)
C55 C59 C60 119.9(3)
N9 C60 C52 123.1(3)
N9 C60 C59 117.3(2)
C52 C60 C59 119.5(3)
N11 C61 H61 118.6
N11 C61 C62 122.8(2)
C62 C61 H61 118.6
C61 C62 H62 120.2
C63 C62 C61 119.6(2)
C63 C62 H62 120.2
C62 C63 H63 120.2
C62 C63 C64 119.5(2)
C64 C63 H63 120.2
C63 C64 C65 123.9(2)
C72 C64 C63 117.1(2)
C72 C64 C65 119.0(3)
C64 C65 H65 119.4
C66 C65 C64 121.2(3)
C66 C65 H65 119.4
C65 C66 H66 119.3
C65 C66 C67 121.4(3)
C67 C66 H66 119.3
C68 C67 C66 124.2(3)
C68 C67 C71 117.3(3)
C71 C67 C66 118.5(3)
C67 C68 H68 120.3
C69 C68 C67 119.4(3)
C69 C68 H68 120.3
C68 C69 H69 120.1
C68 C69 C70 119.8(3)
C70 C69 H69 120.1
N12 C70 C69 122.8(3)
N12 C70 H70 118.6
C69 C70 H70 118.6
N12 C71 C67 122.8(2)
N12 C71 C72 117.1(2)
C67 C71 C72 120.1(2)
N11 C72 C64 123.0(2)
N11 C72 C71 117.2(2)
C64 C72 C71 119.8(2)
C73 N14 C74 122.3(3)
C73 N14 C75 120.1(3)
C74 N14 C75 117.6(3)
O1 C73 N14 124.1(3)
O1 C73 H73 118.0
N14 C73 H73 118.0
N14 C74 H74A 109.5
N14 C74 H74B 109.5
N14 C74 H74C 109.5
H74A C74 H74B 109.5
H74A C74 H74C 109.5
H74B C74 H74C 109.5
N14 C75 H75A 109.5
N14 C75 H75B 109.5
N14 C75 H75C 109.5
H75A C75 H75B 109.5
H75A C75 H75C 109.5
H75B C75 H75C 109.5
C76 N13 C77 121.7(3)
C76 N13 C78 121.0(3)
C77 N13 C78 117.2(3)
O2 C76 N13 125.1(3)
O2 C76 H76 117.4
N13 C76 H76 117.4
N13 C77 H77A 109.5
N13 C77 H77B 109.5
N13 C77 H77C 109.5
H77A C77 H77B 109.5
H77A C77 H77C 109.5
H77B C77 H77C 109.5
N13 C78 H78A 109.5
N13 C78 H78B 109.5
N13 C78 H78C 109.5
H78A C78 H78B 109.5
H78A C78 H78C 109.5
H78B C78 H78C 109.5
H1WA O1W H1WB 109.5
B2 B1 H1A 121.6
B2 B1 B3 60.41(15)
B2 B1 B4 60.00(15)
B2 B1 B5 107.90(18)
B2 B1 B7 108.18(19)
B3 B1 H1A 121.3
B3 B1 B4 108.40(19)
B3 B1 B5 108.22(18)
B4 B1 H1A 121.8
B5 B1 H1A 121.8
B5 B1 B4 59.76(14)
B7 B1 H1A 121.8
B7 B1 B3 60.11(15)
B7 B1 B4 107.79(18)
B7 B1 B5 59.93(14)
B1 B2 H2A 121.7
B1 B2 B3 59.95(15)
B1 B2 B4 60.31(15)
B1 B2 B8 107.76(19)
B3 B2 H2A 121.7
B4 B2 H2A 121.5
B4 B2 B3 108.27(19)
B4 B2 B8 108.10(18)
B6 B2 B1 108.17(19)
B6 B2 H2A 121.6
B6 B2 B3 108.11(18)
B6 B2 B4 59.96(15)
B6 B2 B8 60.22(15)
B8 B2 H2A 121.8
B8 B2 B3 59.74(15)
B1 B3 B2 59.64(15)
B1 B3 H3A 121.9
B1 B3 B7 59.90(15)
B1 B3 B8 107.77(18)
B1 B3 B9 107.76(18)
B2 B3 H3A 122.0
B7 B3 B2 107.41(18)
B7 B3 H3A 122.0
B7 B3 B9 59.88(15)
B8 B3 B2 60.07(15)
B8 B3 H3A 121.9
B8 B3 B7 107.58(18)
B8 B3 B9 59.72(15)
B9 B3 B2 107.60(18)
B9 B3 H3A 121.9
B1 B4 H4 122.0
B2 B4 B1 59.69(15)
B2 B4 H4 121.9
B2 B4 B10 108.05(19)
B5 B4 B1 59.99(14)
B5 B4 B2 107.84(18)
B5 B4 H4 121.7
B5 B4 B10 60.04(15)
B6 B4 B1 107.59(19)
B6 B4 B2 59.86(16)
B6 B4 H4 121.8
B6 B4 B5 108.04(18)
B6 B4 B10 60.19(15)
B10 B4 B1 107.94(17)
B10 B4 H4 121.6
B1 B5 H5A 121.6
B1 B5 B10 108.23(19)
B1 B5 B11 107.98(18)
B4 B5 B1 60.25(14)
B4 B5 H5A 121.5
B4 B5 B7 108.21(19)
B4 B5 B10 60.15(15)
B4 B5 B11 108.10(19)
B7 B5 B1 59.96(14)
B7 B5 H5A 121.7
B7 B5 B10 107.95(18)
B7 B5 B11 59.95(14)
B10 B5 H5A 121.7
B10 B5 B11 59.89(15)
B11 B5 H5A 121.8
B2 B6 B4 60.18(15)
B2 B6 H6A 121.5
B2 B6 B8 60.22(15)
B2 B6 B10 108.24(19)
B2 B6 B12 108.09(18)
B4 B6 H6A 121.6
B4 B6 B8 108.28(19)
B4 B6 B10 60.10(16)
B4 B6 B12 108.0(2)
B8 B6 H6A 121.6
B10 B6 H6A 121.7
B10 B6 B8 107.93(19)
B12 B6 H6A 121.9
B12 B6 B8 59.89(15)
B12 B6 B10 59.83(15)
B1 B7 B3 59.99(15)
B1 B7 H7 121.7
B1 B7 B9 108.03(19)
B1 B7 B11 108.26(17)
B3 B7 H7 121.5
B5 B7 B1 60.11(14)
B5 B7 B3 108.28(18)
B5 B7 H7 121.6
B5 B7 B9 108.17(18)
B5 B7 B11 60.15(14)
B9 B7 B3 60.12(15)
B9 B7 H7 121.7
B11 B7 B3 108.39(19)
B11 B7 H7 121.5
B11 B7 B9 60.09(15)
B2 B8 H8A 121.9
B3 B8 B2 60.19(15)
B3 B8 B6 107.95(19)
B3 B8 H8A 121.5
B6 B8 B2 59.57(15)
B6 B8 H8A 122.0
B9 B8 B2 108.1(2)
B9 B8 B3 60.25(15)
B9 B8 B6 107.93(19)
B9 B8 H8A 121.5
B9 B8 B12 60.05(15)
B12 B8 B2 107.5(2)
B12 B8 B3 108.2(2)
B12 B8 B6 59.80(15)
B12 B8 H8A 121.9
B3 B9 H9A 121.6
B7 B9 B3 60.00(15)
B7 B9 H9A 121.9
B7 B9 B11 59.93(15)
B8 B9 B3 60.03(15)
B8 B9 B7 107.91(19)
B8 B9 H9A 121.6
B8 B9 B11 108.19(18)
B8 B9 B12 60.08(15)
B11 B9 B3 108.16(18)
B11 B9 H9A 121.6
B12 B9 B3 108.01(18)
B12 B9 B7 107.70(18)
B12 B9 H9A 121.8
B12 B9 B11 59.96(15)
B4 B10 B6 59.72(15)
B4 B10 H10A 121.9
B5 B10 B4 59.80(15)
B5 B10 B6 107.47(18)
B5 B10 H10A 121.9
B6 B10 H10A 122.0
B11 B10 B4 107.99(17)
B11 B10 B5 60.09(15)
B11 B10 B6 107.88(18)
B11 B10 H10A 121.6
B12 B10 B4 107.70(19)
B12 B10 B5 107.82(18)
B12 B10 B6 59.87(15)
B12 B10 H10A 121.8
B12 B10 B11 60.05(15)
B5 B11 H11 121.9
B7 B11 B5 59.89(14)
B7 B11 B9 59.98(15)
B7 B11 H11 121.8
B9 B11 B5 107.88(18)
B9 B11 H11 121.7
B10 B11 B5 60.02(14)
B10 B11 B7 108.01(17)
B10 B11 B9 108.07(19)
B10 B11 H11 121.6
B10 B11 B12 59.91(15)
B12 B11 B5 107.65(18)
B12 B11 B7 107.70(19)
B12 B11 B9 59.91(15)
B12 B11 H11 122.0
B6 B12 B8 60.31(15)
B6 B12 B9 108.20(18)
B6 B12 B11 108.23(19)
B6 B12 H12 121.5
B8 B12 B11 108.17(19)
B8 B12 H12 121.5
B9 B12 B8 59.87(15)
B9 B12 B11 60.13(15)
B9 B12 H12 121.7
B10 B12 B6 60.30(16)
B10 B12 B8 108.65(19)
B10 B12 B9 108.36(19)
B10 B12 B11 60.05(15)
B10 B12 H12 121.3
B11 B12 H12 121.7
B14 B13 H13A 121.7
B14 B13 B15 59.95(15)
B14 B13 B17 108.09(19)
B14 B13 B18 60.07(15)
B15 B13 H13A 121.7
B15 B13 B17 108.3(2)
B15 B13 B18 108.00(19)
B16 B13 H13A 121.4
B16 B13 B14 108.1(2)
B16 B13 B15 59.98(16)
B16 B13 B17 60.53(16)
B16 B13 B18 108.3(2)
B17 B13 H13A 121.5
B18 B13 H13A 121.7
B18 B13 B17 59.83(15)
B13 B14 H14A 121.8
B13 B14 B18 60.03(15)
B13 B14 B19 107.88(19)
B13 B14 B20 107.64(19)
B15 B14 B13 60.04(15)
B15 B14 H14A 121.6
B15 B14 B18 108.04(19)
B15 B14 B19 60.09(15)
B15 B14 B20 107.97(19)
B18 B14 H14A 121.9
B18 B14 B19 107.61(19)
B18 B14 B20 59.58(15)
B19 B14 H14A 121.8
B19 B14 B20 59.90(15)
B20 B14 H14A 122.0
B13 B15 H15A 122.0
B13 B15 B19 107.86(18)
B13 B15 B23 107.59(19)
B14 B15 B13 60.02(15)
B14 B15 H15A 121.6
B14 B15 B19 60.08(15)
B14 B15 B23 107.96(18)
B16 B15 B13 59.79(16)
B16 B15 B14 108.05(18)
B16 B15 H15A 121.7
B16 B15 B19 108.00(18)
B16 B15 B23 59.96(16)
B19 B15 H15A 121.7
B23 B15 H15A 121.9
B23 B15 B19 59.93(15)
B13 B16 B15 60.23(16)
B13 B16 H16 121.6
B13 B16 B17 60.01(16)
B13 B16 B22 107.76(19)
B13 B16 B23 108.14(19)
B15 B16 H16 121.4
B15 B16 B17 108.10(19)
B15 B16 B22 108.18(19)
B15 B16 B23 60.21(15)
B17 B16 H16 122.0
B22 B16 H16 121.9
B22 B16 B17 59.49(16)
B23 B16 H16 121.8
B23 B16 B17 107.52(19)
B23 B16 B22 59.94(15)
B13 B17 B16 59.46(16)
B13 B17 H17A 121.9
B16 B17 H17A 122.0
B18 B17 B13 60.08(15)
B18 B17 B16 107.64(19)
B18 B17 H17A 121.7
B21 B17 B13 108.17(19)
B21 B17 B16 108.1(2)
B21 B17 H17A 121.5
B21 B17 B18 60.13(16)
B21 B17 B22 60.15(16)
B22 B17 B13 107.83(19)
B22 B17 B16 60.12(16)
B22 B17 H17A 121.6
B22 B17 B18 108.1(2)
B13 B18 B14 59.90(15)
B13 B18 H18A 121.8
B14 B18 H18A 121.5
B17 B18 B13 60.09(16)
B17 B18 B14 108.17(19)
B17 B18 H18A 121.7
B17 B18 B21 59.84(16)
B20 B18 B13 108.10(19)
B20 B18 B14 60.30(15)
B20 B18 B17 108.1(2)
B20 B18 H18A 121.5
B20 B18 B21 60.15(16)
B21 B18 B13 107.9(2)
B21 B18 B14 108.4(2)
B21 B18 H18A 121.7
B14 B19 B15 59.83(15)
B14 B19 H19 121.7
B15 B19 H19 121.8
B20 B19 B14 60.13(15)
B20 B19 B15 107.95(19)
B20 B19 H19 121.7
B23 B19 B14 107.83(19)
B23 B19 B15 60.02(15)
B23 B19 H19 121.9
B23 B19 B20 107.82(18)
B24 B19 B14 108.10(18)
B24 B19 B15 108.03(18)
B24 B19 H19 121.7
B24 B19 B20 59.98(15)
B24 B19 B23 59.93(14)
B14 B20 H20A 121.7
B18 B20 B14 60.12(15)
B18 B20 B19 108.10(18)
B18 B20 H20A 121.6
B18 B20 B21 60.10(16)
B18 B20 B24 108.05(19)
B19 B20 B14 59.97(15)
B19 B20 H20A 121.8
B21 B20 B14 108.17(19)
B21 B20 B19 108.03(18)
B21 B20 H20A 121.6
B24 B20 B14 107.83(18)
B24 B20 B19 59.81(14)
B24 B20 H20A 121.8
B24 B20 B21 60.07(15)
B17 B21 B18 60.03(16)
B17 B21 B20 107.93(19)
B17 B21 H21A 121.7
B17 B21 B22 59.95(16)
B17 B21 B24 108.01(19)
B18 B21 B20 59.75(15)
B18 B21 H21A 122.0
B18 B21 B24 107.63(18)
B20 B21 H21A 121.8
B20 B21 B24 59.89(15)
B22 B21 B18 107.89(19)
B22 B21 B20 108.08(18)
B22 B21 H21A 121.6
B22 B21 B24 60.19(15)
B24 B21 H21A 121.8
B16 B22 H22A 121.7
B17 B22 B16 60.39(16)
B17 B22 B21 59.90(16)
B17 B22 H22A 121.6
B17 B22 B23 108.1(2)
B17 B22 B24 107.79(19)
B21 B22 B16 108.1(2)
B21 B22 H22A 121.7
B21 B22 B23 107.91(18)
B21 B22 B24 59.97(15)
B23 B22 B16 59.79(15)
B23 B22 H22A 121.8
B23 B22 B24 59.74(14)
B24 B22 B16 107.55(18)
B24 B22 H22A 122.1
B15 B23 H23 121.8
B16 B23 B15 59.83(16)
B16 B23 B19 108.0(2)
B16 B23 B22 60.27(16)
B16 B23 H23 121.6
B19 B23 B15 60.05(15)
B19 B23 H23 121.8
B22 B23 B15 108.1(2)
B22 B23 B19 108.15(18)
B22 B23 H23 121.5
B24 B23 B15 108.01(19)
B24 B23 B16 108.34(19)
B24 B23 B19 59.86(14)
B24 B23 B22 60.25(15)
B24 B23 H23 121.6
B19 B24 B20 60.21(15)
B19 B24 B21 108.3(2)
B19 B24 B22 108.24(19)
B19 B24 B23 60.21(14)
B19 B24 H24 121.4
B20 B24 B21 60.04(15)
B20 B24 B22 107.9(2)
B20 B24 H24 121.6
B21 B24 B22 59.84(16)
B21 B24 H24 121.7
B22 B24 H24 121.8
B23 B24 B20 108.23(19)
B23 B24 B21 108.0(2)
B23 B24 B22 60.01(15)
B23 B24 H24 121.6
C82 N16 C83 119.7(5)
C82 N16 C84 122.3(5)
C83 N16 C84 117.8(5)
O4 C82 N16 125.8(6)
O4 C82 H82 117.1
N16 C82 H82 117.1
N16 C83 H83A 109.5
N16 C83 H83B 109.5
N16 C83 H83C 109.5
H83A C83 H83B 109.5
H83A C83 H83C 109.5
H83B C83 H83C 109.5
N16 C84 H84A 109.5
N16 C84 H84B 109.5
N16 C84 H84C 109.5
H84A C84 H84B 109.5
H84A C84 H84C 109.5
H84B C84 H84C 109.5
C79 N15 C80 123(2)
C79 N15 C81 123(2)
C81 N15 C80 115(2)
O3 C79 N15 126(3)
O3 C79 H79 116.8
N15 C79 H79 116.8
N15 C80 H80A 109.5
N15 C80 H80B 109.5
N15 C80 H80C 109.5
H80A C80 H80B 109.5
H80A C80 H80C 109.5
H80B C80 H80C 109.5
N15 C81 H81A 109.5
N15 C81 H81B 109.5
N15 C81 H81C 109.5
H81A C81 H81B 109.5
H81A C81 H81C 109.5
H81B C81 H81C 109.5

loop_
_geom_bond_atom_site_label_1
_geom_bond_atom_site_label_2
_geom_bond_distance
Ni1 N1 2.095(2)
Ni1 N2 2.071(2)
Ni1 N3 2.093(2)
Ni1 N4 2.082(2)
Ni1 N5 2.094(2)
Ni1 N6 2.080(2)
N1 C1 1.329(4)
N1 C12 1.355(3)
N2 C10 1.327(3)
N2 C11 1.370(3)
N3 C13 1.330(3)
N3 C24 1.357(3)
N4 C22 1.332(3)
N4 C23 1.364(3)
N5 C25 1.319(3)
N5 C36 1.367(3)
N6 C34 1.324(3)
N6 C35 1.367(3)
C1 H1 0.9300
C1 C2 1.400(4)
C2 H2 0.9300
C2 C3 1.364(5)
C3 H3 0.9300
C3 C4 1.400(4)
C4 C5 1.436(4)
C4 C12 1.403(4)
C5 H5 0.9300
C5 C6 1.341(5)
C6 H6 0.9300
C6 C7 1.439(4)
C7 C8 1.408(4)
C7 C11 1.405(4)
C8 H8 0.9300
C8 C9 1.354(4)
C9 H9 0.9300
C9 C10 1.404(4)
C10 H10 0.9300
C11 C12 1.428(4)
C13 H13 0.9300
C13 C14 1.396(4)
C14 H14 0.9300
C14 C15 1.368(4)
C15 H15 0.9300
C15 C16 1.406(3)
C16 C17 1.434(4)
C16 C24 1.405(4)
C17 H17 0.9300
C17 C18 1.355(4)
C18 H18 0.9300
C18 C19 1.437(4)
C19 C20 1.412(3)
C19 C23 1.402(4)
C20 H20 0.9300
C20 C21 1.363(4)
C21 H21 0.9300
C21 C22 1.394(4)
C22 H22 0.9300
C23 C24 1.446(3)
C25 H25 0.9300
C25 C26 1.401(4)
C26 H26 0.9300
C26 C27 1.362(4)
C27 H27 0.9300
C27 C28 1.399(4)
C28 C29 1.441(4)
C28 C36 1.403(4)
C29 H29 0.9300
C29 C30 1.348(4)
C30 H30 0.9300
C30 C31 1.439(4)
C31 C32 1.404(4)
C31 C35 1.403(4)
C32 H32 0.9300
C32 C33 1.367(4)
C33 H33 0.9300
C33 C34 1.403(4)
C34 H34 0.9300
C35 C36 1.429(4)
Ni2 N7 2.081(2)
Ni2 N8 2.0817(19)
Ni2 N9 2.097(2)
Ni2 N10 2.095(2)
Ni2 N11 2.082(2)
Ni2 N12 2.091(2)
N7 C37 1.319(4)
N7 C48 1.363(3)
N8 C46 1.327(3)
N8 C47 1.357(3)
N9 C49 1.328(3)
N9 C60 1.367(4)
N10 C58 1.327(3)
N10 C59 1.364(3)
N11 C61 1.330(3)
N11 C72 1.356(3)
N12 C70 1.326(3)
N12 C71 1.357(3)
C37 H37 0.9300
C37 C38 1.389(4)
C38 H38 0.9300
C38 C39 1.367(5)
C39 H39 0.9300
C39 C40 1.401(4)
C40 C41 1.433(4)
C40 C48 1.412(4)
C41 H41 0.9300
C41 C42 1.348(5)
C42 H42 0.9300
C42 C43 1.441(4)
C43 C44 1.405(4)
C43 C47 1.408(3)
C44 H44 0.9300
C44 C45 1.358(4)
C45 H45 0.9300
C45 C46 1.397(3)
C46 H46 0.9300
C47 C48 1.425(4)
C49 H49 0.9300
C49 C50 1.393(5)
C50 H50 0.9300
C50 C51 1.353(6)
C51 H51 0.9300
C51 C52 1.424(5)
C52 C53 1.419(5)
C52 C60 1.408(4)
C53 H53 0.9300
C53 C54 1.359(6)
C54 H54 0.9300
C54 C55 1.427(5)
C55 C56 1.405(5)
C55 C59 1.407(4)
C56 H56 0.9300
C56 C57 1.361(5)
C57 H57 0.9300
C57 C58 1.406(4)
C58 H58 0.9300
C59 C60 1.434(4)
C61 H61 0.9300
C61 C62 1.393(3)
C62 H62 0.9300
C62 C63 1.361(4)
C63 H63 0.9300
C63 C64 1.406(4)
C64 C65 1.442(4)
C64 C72 1.405(4)
C65 H65 0.9300
C65 C66 1.349(5)
C66 H66 0.9300
C66 C67 1.437(4)
C67 C68 1.400(4)
C67 C71 1.413(4)
C68 H68 0.9300
C68 C69 1.361(5)
C69 H69 0.9300
C69 C70 1.397(4)
C70 H70 0.9300
C71 C72 1.440(4)
O1 C73 1.219(4)
N14 C73 1.327(4)
N14 C74 1.434(4)
N14 C75 1.446(4)
C73 H73 0.9300
C74 H74A 0.9600
C74 H74B 0.9600
C74 H74C 0.9600
C75 H75A 0.9600
C75 H75B 0.9600
C75 H75C 0.9600
O2 C76 1.218(4)
N13 C76 1.326(4)
N13 C77 1.441(4)
N13 C78 1.446(4)
C76 H76 0.9300
C77 H77A 0.9600
C77 H77B 0.9600
C77 H77C 0.9600
C78 H78A 0.9600
C78 H78B 0.9600
C78 H78C 0.9600
O1W H1WA 0.8501
O1W H1WB 0.8499
B1 H1A 1.1000
B1 B2 1.778(4)
B1 B3 1.783(4)
B1 B4 1.789(3)
B1 B5 1.784(4)
B1 B7 1.782(3)
B2 H2A 1.1000
B2 B3 1.792(4)
B2 B4 1.784(4)
B2 B6 1.778(4)
B2 B8 1.789(4)
B3 H3A 1.1000
B3 B7 1.785(4)
B3 B8 1.784(4)
B3 B9 1.788(4)
B4 H4 1.1000
B4 B5 1.780(4)
B4 B6 1.780(4)
B4 B10 1.786(4)
B5 H5A 1.1000
B5 B7 1.781(3)
B5 B10 1.785(4)
B5 B11 1.786(4)
B6 H6A 1.1000
B6 B8 1.789(4)
B6 B10 1.788(4)
B6 B12 1.780(4)
B7 H7 1.1000
B7 B9 1.783(4)
B7 B11 1.782(4)
B8 H8A 1.1000
B8 B9 1.778(4)
B8 B12 1.782(4)
B9 H9A 1.1000
B9 B11 1.785(4)
B9 B12 1.781(4)
B10 H10A 1.1000
B10 B11 1.782(4)
B10 B12 1.780(4)
B11 H11 1.1000
B11 B12 1.782(4)
B12 H12 1.1000
B13 H13A 1.1000
B13 B14 1.784(4)
B13 B15 1.784(4)
B13 B16 1.776(4)
B13 B17 1.786(4)
B13 B18 1.786(4)
B14 H14A 1.1000
B14 B15 1.782(4)
B14 B18 1.787(4)
B14 B19 1.787(4)
B14 B20 1.790(4)
B15 H15A 1.1000
B15 B16 1.780(4)
B15 B19 1.787(4)
B15 B23 1.786(4)
B16 H16 1.1000
B16 B17 1.795(4)
B16 B22 1.790(4)
B16 B23 1.782(4)
B17 H17A 1.1000
B17 B18 1.781(4)
B17 B21 1.778(4)
B17 B22 1.779(4)
B18 H18A 1.1000
B18 B20 1.777(4)
B18 B21 1.783(4)
B19 H19 1.1000
B19 B20 1.786(4)
B19 B23 1.785(4)
B19 B24 1.778(4)
B20 H20A 1.1000
B20 B21 1.784(4)
B20 B24 1.781(4)
B21 H21A 1.1000
B21 B22 1.783(4)
B21 B24 1.785(4)
B22 H22A 1.1000
B22 B23 1.785(4)
B22 B24 1.789(4)
B23 H23 1.1000
B23 B24 1.780(3)
B24 H24 1.1000
O4 C82 1.240(7)
N16 C82 1.324(7)
N16 C83 1.429(7)
N16 C84 1.446(7)
C82 H82 0.9300
C83 H83A 0.9600
C83 H83B 0.9600
C83 H83C 0.9600
C84 H84A 0.9600
C84 H84B 0.9600
C84 H84C 0.9600
O3 C79 1.22(3)
N15 C79 1.27(3)
N15 C80 1.49(3)
N15 C81 1.47(3)
C79 H79 0.9300
C80 H80A 0.9600
C80 H80B 0.9600
C80 H80C 0.9600
C81 H81A 0.9600
C81 H81B 0.9600
C81 H81C 0.9600
